data_2211984
loop_
_publ_author_name
'Sefero\(glu, Zeynel'
'H\"okelek, Tuncer'
'\,Sahin, Ertan'
'Ertan , Nermin'

_publ_section_title
;
 1,2-Dimethyl-3-(thiazol-2-yldiazenyl)-1<i>H</i>-indole
;
_journal_coeditor_code XU2185
_journal_issue 1
_journal_name_full 'Acta Crystallographica Section E'
_journal_page_first o351
_journal_page_last o353
_journal_paper_doi 10.1107/S1600536806053943
_journal_volume 63
_journal_year 2007
_chemical_formula_iupac 'C13 H12 N4 S'
_chemical_formula_moiety 'C13 H12 N4 S'
_chemical_formula_sum 'C13 H12 N4 S'
_chemical_formula_weight 256.33
_chemical_melting_point 442.0(10)
_chemical_name_systematic
;
1,2-Dimethyl-3-(thiazol-2-yldiazenyl)-1H-indole
;
_space_group_IT_number 2
_symmetry_cell_setting triclinic
_symmetry_space_group_name_Hall '-P 1'
_symmetry_space_group_name_H-M 'P -1'
_atom_sites_solution_hydrogens geom
_atom_sites_solution_primary direct
_atom_sites_solution_secondary difmap
_audit_creation_method SHELXL-97
_cell_angle_alpha 83.828(6)
_cell_angle_beta 88.489(6)
_cell_angle_gamma 79.757(5)
_cell_formula_units_Z 4
_cell_length_a 8.7257(2)
_cell_length_b 10.3070(2)
_cell_length_c 14.4948(6)
_cell_measurement_reflns_used 6212
_cell_measurement_temperature 294(2)
_cell_measurement_theta_max 30.5
_cell_measurement_theta_min 2.3
_cell_volume 1275.35(7)
_computing_cell_refinement CrystalClear
_computing_data_collection 'CrystalClear (Rigaku/MSC, 2005)'
_computing_data_reduction CrystalClear
_computing_molecular_graphics 'ORTEP-3 for Windows (Farrugia, 1997)'
_computing_publication_material 'WinGX (Farrugia, 1999)'
_computing_structure_refinement 'SHELXL97 (Sheldrick, 1997)'
_computing_structure_solution 'SHELXS97 (Sheldrick, 1997)'
_diffrn_ambient_temperature 293(2)
_diffrn_measured_fraction_theta_full 0.99
_diffrn_measured_fraction_theta_max 0.99
_diffrn_measurement_device_type 'Rigaku R-AXIS RAPID-S'
_diffrn_measurement_method \w
_diffrn_radiation_monochromator graphite
_diffrn_radiation_source 'fine-focus sealed tube'
_diffrn_radiation_type MoK\a
_diffrn_radiation_wavelength 0.71073
_diffrn_reflns_av_R_equivalents 0.076
_diffrn_reflns_av_sigmaI/netI 0.057
_diffrn_reflns_limit_h_max 12
_diffrn_reflns_limit_h_min -12
_diffrn_reflns_limit_k_max 14
_diffrn_reflns_limit_k_min -14
_diffrn_reflns_limit_l_max 20
_diffrn_reflns_limit_l_min -20
_diffrn_reflns_number 38418
_diffrn_reflns_theta_full 30.6
_diffrn_reflns_theta_max 30.6
_diffrn_reflns_theta_min 2.3
_diffrn_standards_interval_count 0
_diffrn_standards_interval_time 0
_diffrn_standards_number 0
_exptl_absorpt_coefficient_mu 0.241
_exptl_absorpt_correction_T_max 0.965
_exptl_absorpt_correction_T_min 0.920
_exptl_absorpt_correction_type multi-scan
_exptl_absorpt_process_details '(Blessing, 1995)'
_exptl_crystal_colour purple
_exptl_crystal_density_diffrn 1.335
_exptl_crystal_density_method 'not measured'
_exptl_crystal_description block
_exptl_crystal_F_000 536
_exptl_crystal_size_max 0.35
_exptl_crystal_size_mid 0.20
_exptl_crystal_size_min 0.15
_refine_diff_density_max 0.21
_refine_diff_density_min -0.33
_refine_ls_extinction_method none
_refine_ls_goodness_of_fit_ref 1.024
_refine_ls_hydrogen_treatment mixed
_refine_ls_matrix_type full
_refine_ls_number_parameters 340
_refine_ls_number_reflns 7756
_refine_ls_number_restraints 0
_refine_ls_restrained_S_all 1.024
_refine_ls_R_factor_all 0.125
_refine_ls_R_factor_gt 0.066
_refine_ls_shift/su_max 0.000
_refine_ls_shift/su_mean 0.000
_refine_ls_structure_factor_coef Fsqd
_refine_ls_weighting_details 'calc w=1/[\s^2^(Fo^2^)+(0.0774P)^2^+0.1466P] where P=(Fo^2^+2Fc^2^)/3'
_refine_ls_weighting_scheme calc
_refine_ls_wR_factor_gt 0.160
_refine_ls_wR_factor_ref 0.202
_reflns_number_gt 4027
_reflns_number_total 7756
_reflns_threshold_expression I>2\s(I)
_cod_data_source_file xu2185.cif
_cod_data_source_block I
_cod_depositor_comments
;
The following automatic conversions were performed:

'_chemical_melting_point' value '441-443' was changed to '442.0(10)'
- the average value was taken and precision was estimated.

Automatic conversion script
Id: cif_fix_values 1646 2011-03-28 12:23:43Z adriana 

The following automatic conversions were performed:

'_chemical_melting_point' value '441-443' was changed to '442.0(10)'
- the average value was taken and precision was estimated.

Automatic conversion script
Id: cif_fix_values 1715 2011-07-08 13:25:40Z adriana 
;
_cod_database_code 2211984
_cod_database_fobs_code 2211984

loop_
_symmetry_equiv_pos_as_xyz
'x, y, z'
'-x, -y, -z'

loop_
_atom_site_type_symbol
_atom_site_label
_atom_site_fract_x
_atom_site_fract_y
_atom_site_fract_z
_atom_site_U_iso_or_equiv
_atom_site_adp_type
_atom_site_calc_flag
_atom_site_refinement_flags
_atom_site_occupancy
S S1 0.96406(8) 0.57516(7) 0.24474(5) 0.0699(2) Uani d . 1
N N1 1.1582(3) 0.1463(2) -0.02977(14) 0.0668(5) Uani d . 1
N N2 0.9849(2) 0.40115(19) 0.10280(14) 0.0612(5) Uani d . 1
N N3 0.8438(2) 0.46420(19) 0.10351(14) 0.0613(5) Uani d . 1
N N4 0.6863(2) 0.6288(2) 0.17971(15) 0.0685(6) Uani d . 1
C C1 0.8212(3) 0.5538(2) 0.16932(16) 0.0581(6) Uani d . 1
C C2 0.8306(3) 0.6918(3) 0.29243(19) 0.0694(7) Uani d . 1
H H2 0.8505 0.7382 0.3411 0.083 Uiso calc R 1
C C3 0.6935(3) 0.7070(3) 0.25006(18) 0.0687(7) Uani d . 1
H H3 0.6076 0.7671 0.2672 0.082 Uiso calc R 1
C C4 1.0133(3) 0.3086(2) 0.04167(16) 0.0586(6) Uani d . 1
C C5 1.1618(3) 0.2332(2) 0.03396(17) 0.0654(6) Uani d . 1
C C6 1.0089(3) 0.1634(2) -0.06575(16) 0.0639(6) Uani d . 1
C C7 0.9529(4) 0.0962(3) -0.13190(18) 0.0815(8) Uani d . 1
H H7 1.0159 0.0267 -0.1579 0.098 Uiso calc R 1
C C8 0.8014(4) 0.1369(4) -0.1569(2) 0.0932(10) Uani d . 1
H H8 0.7602 0.0937 -0.2009 0.112 Uiso calc R 1
C C9 0.7062(4) 0.2410(3) -0.1187(2) 0.0901(9) Uani d . 1
H H9 0.6042 0.2675 -0.1390 0.108 Uiso calc R 1
C C10 0.7601(3) 0.3052(3) -0.05147(19) 0.0736(7) Uani d . 1
H H10 0.6951 0.3734 -0.0253 0.088 Uiso calc R 1
C C11 0.9144(3) 0.2659(2) -0.02323(16) 0.0616(6) Uani d . 1
C C12 1.2892(4) 0.0504(3) -0.0590(2) 0.0891(9) Uani d . 1
H H12A 1.3848 0.0725 -0.0396 0.134 Uiso calc R 1
H H12B 1.2894 0.0522 -0.1254 0.134 Uiso calc R 1
H H12C 1.2797 -0.0368 -0.0313 0.134 Uiso calc R 1
C C13 1.3058(3) 0.2446(3) 0.0817(2) 0.0915(9) Uani d . 1
H H13A 1.3438 0.1626 0.1186 0.137 Uiso calc R 1
H H13B 1.2838 0.3148 0.1211 0.137 Uiso calc R 1
H H13C 1.3832 0.2636 0.0365 0.137 Uiso calc R 1
S S1' 0.84660(8) 1.07021(7) 0.36197(5) 0.0727(2) Uani d . 1
N N1' 0.5552(3) 0.6425(2) 0.60720(15) 0.0683(6) Uani d . 1
N N2' 0.6524(2) 0.89819(19) 0.44770(14) 0.0594(5) Uani d . 1
N N3' 0.5796(2) 0.96062(19) 0.37586(14) 0.0608(5) Uani d . 1
N N4' 0.6070(3) 1.1267(2) 0.25554(15) 0.0719(6) Uani d . 1
C C1' 0.6638(3) 1.0512(2) 0.32932(17) 0.0606(6) Uani d . 1
C C2' 0.8455(4) 1.1884(3) 0.27023(19) 0.0763(8) Uani d . 1
H H2' 0.9262 1.2351 0.2553 0.092 Uiso calc R 1
C C3' 0.7139(4) 1.2048(3) 0.2229(2) 0.0792(8) Uani d . 1
H H3' 0.6949 1.2657 0.1705 0.095 Uiso calc R 1
C C4' 0.5798(3) 0.8046(2) 0.49534(17) 0.0577(6) Uani d . 1
C C5' 0.6465(3) 0.7310(2) 0.57498(18) 0.0651(6) Uani d . 1
C C6' 0.4258(3) 0.6585(2) 0.55006(18) 0.0654(6) Uani d . 1
C C7' 0.3023(4) 0.5905(3) 0.5569(2) 0.0844(9) Uani d . 1
H H7' 0.2978 0.5210 0.6029 0.101 Uiso calc R 1
C C8' 0.1861(4) 0.6307(4) 0.4921(3) 0.1000(11) Uani d . 1
H H8' 0.1011 0.5873 0.4947 0.120 Uiso calc R 1
C C9' 0.1921(4) 0.7342(4) 0.4229(2) 0.0965(10) Uani d . 1
H H9' 0.1103 0.7599 0.3812 0.116 Uiso calc R 1
C C10' 0.3168(3) 0.7990(3) 0.4152(2) 0.0766(7) Uani d . 1
H H10' 0.3215 0.8672 0.3682 0.092 Uiso calc R 1
C C11' 0.4360(3) 0.7603(2) 0.47935(17) 0.0612(6) Uani d . 1
C C12' 0.5824(5) 0.5473(4) 0.6895(3) 0.0933(11) Uani d . 1
H H12F 0.504(4) 0.553(3) 0.730(3) 0.115(13) Uiso d . 1
H H12E 0.597(6) 0.463(6) 0.669(3) 0.20(2) Uiso d . 1
H H12D 0.669(6) 0.562(5) 0.726(3) 0.18(2) Uiso d . 1
C C13' 0.7894(4) 0.7458(3) 0.6223(2) 0.0913(9) Uani d . 1
H H13D 0.7633 0.7712 0.6834 0.137 Uiso calc R 1
H H13E 0.8369 0.8128 0.5873 0.137 Uiso calc R 1
H H13F 0.8609 0.6631 0.6269 0.137 Uiso calc R 1

loop_
_atom_site_aniso_label
_atom_site_aniso_U_11
_atom_site_aniso_U_22
_atom_site_aniso_U_33
_atom_site_aniso_U_12
_atom_site_aniso_U_13
_atom_site_aniso_U_23
S1 0.0620(4) 0.0703(4) 0.0764(5) -0.0075(3) -0.0028(3) -0.0097(3)
N1 0.0744(14) 0.0599(12) 0.0604(12) -0.0007(10) 0.0071(10) -0.0015(10)
N2 0.0688(13) 0.0514(11) 0.0613(12) -0.0094(9) 0.0053(9) 0.0005(9)
N3 0.0697(13) 0.0527(11) 0.0599(12) -0.0091(9) 0.0024(9) -0.0028(9)
N4 0.0624(13) 0.0662(13) 0.0761(14) -0.0063(10) -0.0007(10) -0.0121(11)
C1 0.0612(14) 0.0511(12) 0.0605(14) -0.0115(10) 0.0028(11) 0.0023(11)
C2 0.0705(17) 0.0644(15) 0.0748(17) -0.0122(12) 0.0032(13) -0.0146(13)
C3 0.0649(16) 0.0665(15) 0.0743(17) -0.0075(12) 0.0057(13) -0.0133(13)
C4 0.0648(14) 0.0543(13) 0.0539(13) -0.0075(11) 0.0015(11) 0.0018(10)
C5 0.0706(16) 0.0627(15) 0.0594(14) -0.0068(12) 0.0007(12) 0.0006(12)
C6 0.0800(17) 0.0568(14) 0.0522(13) -0.0116(12) 0.0016(12) 0.0044(11)
C7 0.113(2) 0.0747(18) 0.0574(16) -0.0163(17) 0.0017(16) -0.0105(13)
C8 0.118(3) 0.102(2) 0.0666(18) -0.035(2) -0.0178(18) -0.0074(17)
C9 0.094(2) 0.099(2) 0.076(2) -0.0186(19) -0.0199(17) 0.0024(18)
C10 0.0750(17) 0.0755(17) 0.0672(16) -0.0096(14) -0.0052(13) 0.0018(13)
C11 0.0729(16) 0.0515(12) 0.0570(14) -0.0086(11) 0.0002(11) 0.0057(11)
C12 0.090(2) 0.0783(19) 0.087(2) 0.0145(16) 0.0141(16) -0.0106(16)
C13 0.0701(18) 0.107(2) 0.096(2) -0.0071(17) -0.0093(16) -0.0126(19)
S1' 0.0759(5) 0.0714(4) 0.0718(4) -0.0204(3) 0.0029(3) -0.0004(3)
N1' 0.0703(14) 0.0601(12) 0.0702(14) -0.0089(10) 0.0091(11) 0.0056(10)
N2' 0.0658(12) 0.0533(11) 0.0587(12) -0.0111(9) 0.0054(9) -0.0048(9)
N3' 0.0697(13) 0.0564(11) 0.0562(11) -0.0122(9) 0.0072(10) -0.0054(9)
N4' 0.0858(15) 0.0668(13) 0.0617(13) -0.0152(11) 0.0014(11) 0.0011(11)
C1' 0.0729(16) 0.0541(13) 0.0549(13) -0.0120(11) 0.0062(11) -0.0068(11)
C2' 0.092(2) 0.0706(17) 0.0691(17) -0.0272(15) 0.0143(15) -0.0039(13)
C3' 0.106(2) 0.0663(16) 0.0645(17) -0.0200(16) 0.0098(16) 0.0048(13)
C4' 0.0604(14) 0.0529(12) 0.0592(14) -0.0106(10) 0.0045(11) -0.0037(11)
C5' 0.0609(15) 0.0578(14) 0.0731(16) -0.0049(11) 0.0077(12) -0.0027(12)
C6' 0.0704(16) 0.0550(13) 0.0728(16) -0.0148(12) 0.0141(13) -0.0125(12)
C7' 0.090(2) 0.0730(18) 0.097(2) -0.0318(16) 0.0233(18) -0.0161(16)
C8' 0.081(2) 0.111(3) 0.125(3) -0.049(2) 0.012(2) -0.036(2)
C9' 0.082(2) 0.120(3) 0.096(2) -0.039(2) -0.0092(17) -0.014(2)
C10' 0.0760(18) 0.087(2) 0.0714(17) -0.0244(15) -0.0032(14) -0.0123(15)
C11' 0.0663(15) 0.0582(13) 0.0606(14) -0.0132(11) 0.0085(11) -0.0115(11)
C12' 0.102(3) 0.083(2) 0.083(2) -0.006(2) 0.015(2) 0.0276(19)
C13' 0.0770(19) 0.103(2) 0.090(2) -0.0188(17) -0.0164(16) 0.0159(18)

loop_
_atom_type_symbol
_atom_type_description
_atom_type_scat_dispersion_real
_atom_type_scat_dispersion_imag
_atom_type_scat_source
C C 0.0033 0.0016 'International Tables Vol C Tables 4.2.6.8 and 6.1.1.4'
H H 0.0000 0.0000 'International Tables Vol C Tables 4.2.6.8 and 6.1.1.4'
N N 0.0061 0.0033 'International Tables Vol C Tables 4.2.6.8 and 6.1.1.4'
S S 0.1246 0.1234 'International Tables Vol C Tables 4.2.6.8 and 6.1.1.4'

loop_
_geom_angle_atom_site_label_1
_geom_angle_atom_site_label_2
_geom_angle_atom_site_label_3
_geom_angle
C2 S1 C1 88.76(12)
C5 N1 C6 109.7(2)
C5 N1 C12 126.4(2)
C6 N1 C12 123.9(2)
N3 N2 C4 114.8(2)
N2 N3 C1 111.9(2)
C1 N4 C3 109.9(2)
N4 C1 N3 121.2(2)
N4 C1 S1 114.59(19)
N3 C1 S1 124.25(18)
C3 C2 S1 110.5(2)
C3 C2 H2 124.8
S1 C2 H2 124.8
C2 C3 N4 116.3(2)
C2 C3 H3 121.9
N4 C3 H3 121.9
N2 C4 C5 120.5(2)
N2 C4 C11 132.2(2)
C5 C4 C11 107.3(2)
N1 C5 C4 108.8(2)
N1 C5 C13 123.0(2)
C4 C5 C13 128.1(3)
C7 C6 N1 129.2(3)
C7 C6 C11 122.6(3)
N1 C6 C11 108.2(2)
C8 C7 C6 116.8(3)
C8 C7 H7 121.6
C6 C7 H7 121.6
C7 C8 C9 122.1(3)
C7 C8 H8 119.0
C9 C8 H8 119.0
C10 C9 C8 121.2(3)
C10 C9 H9 119.4
C8 C9 H9 119.4
C9 C10 C11 118.6(3)
C9 C10 H10 120.7
C11 C10 H10 120.7
C10 C11 C6 118.7(2)
C10 C11 C4 135.4(2)
C6 C11 C4 106.0(2)
N1 C12 H12A 109.5
N1 C12 H12B 109.5
H12A C12 H12B 109.5
N1 C12 H12C 109.5
H12A C12 H12C 109.5
H12B C12 H12C 109.5
C5 C13 H13A 109.5
C5 C13 H13B 109.5
H13A C13 H13B 109.5
C5 C13 H13C 109.5
H13A C13 H13C 109.5
H13B C13 H13C 109.5
C2' S1' C1' 88.38(14)
C5' N1' C6' 109.0(2)
C5' N1' C12' 126.6(3)
C6' N1' C12' 124.4(3)
N3' N2' C4' 115.0(2)
N2' N3' C1' 111.4(2)
C1' N4' C3' 108.6(2)
N4' C1' N3' 120.5(2)
N4' C1' S1' 115.64(19)
N3' C1' S1' 123.81(18)
C3' C2' S1' 110.9(2)
C3' C2' H2' 124.5
S1' C2' H2' 124.5
C2' C3' N4' 116.4(3)
C2' C3' H3' 121.8
N4' C3' H3' 121.8
N2' C4' C5' 120.4(2)
N2' C4' C11' 131.9(2)
C5' C4' C11' 107.7(2)
N1' C5' C4' 109.0(2)
N1' C5' C13' 123.2(2)
C4' C5' C13' 127.8(2)
C7' C6' N1' 129.0(3)
C7' C6' C11' 122.1(3)
N1' C6' C11' 108.9(2)
C8' C7' C6' 116.6(3)
C8' C7' H7' 121.7
C6' C7' H7' 121.7
C7' C8' C9' 122.0(3)
C7' C8' H8' 119.0
C9' C8' H8' 119.0
C10' C9' C8' 120.9(3)
C10' C9' H9' 119.5
C8' C9' H9' 119.5
C9' C10' C11' 118.3(3)
C9' C10' H10' 120.8
C11' C10' H10' 120.8
C10' C11' C6' 119.9(2)
C10' C11' C4' 134.6(2)
C6' C11' C4' 105.4(2)
N1' C12' H12F 114(2)
N1' C12' H12E 106(3)
H12F C12' H12E 109(4)
N1' C12' H12D 112(3)
H12F C12' H12D 102(3)
H12E C12' H12D 114(4)
C5' C13' H13D 109.5
C5' C13' H13E 109.5
H13D C13' H13E 109.5
C5' C13' H13F 109.5
H13D C13' H13F 109.5
H13E C13' H13F 109.5

loop_
_geom_bond_atom_site_label_1
_geom_bond_atom_site_label_2
_geom_bond_distance
S1 C2 1.708(3)
S1 C1 1.737(2)
N1 C5 1.359(3)
N1 C6 1.391(3)
N1 C12 1.459(3)
N2 N3 1.286(3)
N2 C4 1.358(3)
N3 C1 1.384(3)
N4 C1 1.303(3)
N4 C3 1.375(3)
C2 H2 0.9300
C3 C2 1.336(3)
C3 H3 0.9300
C4 C5 1.396(3)
C4 C11 1.446(3)
C6 C7 1.388(4)
C7 C8 1.360(4)
C7 H7 0.9300
C8 H8 0.9300
C9 C8 1.391(5)
C9 H9 0.9300
C10 C9 1.371(4)
C10 H10 0.9300
C11 C10 1.394(4)
C11 C6 1.407(3)
C12 H12A 0.9600
C12 H12B 0.9600
C12 H12C 0.9600
C13 C5 1.478(4)
C13 H13A 0.9600
C13 H13B 0.9600
C13 H13C 0.9600
S1' C2' 1.703(3)
S1' C1' 1.725(3)
N1' C5' 1.353(3)
N1' C6' 1.393(3)
N1' C12' 1.457(4)
N2' C4' 1.364(3)
N3' N2' 1.284(3)
N3' C1' 1.396(3)
N4' C3' 1.380(3)
C1' N4' 1.307(3)
C2' H2' 0.9300
C3' C2' 1.329(4)
C3' H3' 0.9300
C4' C5' 1.392(3)
C4' C11' 1.441(3)
C5' C13' 1.478(4)
C6' C7' 1.383(4)
C7' C8' 1.378(4)
C7' H7' 0.9300
C8' C9' 1.391(5)
C8' H8' 0.9300
C9' H9' 0.9300
C10' C9' 1.371(4)
C10' H10' 0.9300
C11' C10' 1.389(4)
C11' C6' 1.399(3)
C12' H12F 0.89(4)
C12' H12E 0.94(5)
C12' H12D 0.98(5)
C13' H13D 0.9600
C13' H13E 0.9600
C13' H13F 0.9600

loop_
_geom_torsion_atom_site_label_1
_geom_torsion_atom_site_label_2
_geom_torsion_atom_site_label_3
_geom_torsion_atom_site_label_4
_geom_torsion
C1 S1 C2 C3 -0.3(2)
C2 S1 C1 N4 0.3(2)
C2 S1 C1 N3 -178.9(2)
C6 N1 C5 C4 0.6(3)
C12 N1 C5 C4 179.5(2)
C6 N1 C5 C13 -177.0(2)
C12 N1 C5 C13 1.8(4)
C5 N1 C6 C7 -179.8(3)
C12 N1 C6 C7 1.3(4)
C5 N1 C6 C11 0.3(3)
C12 N1 C6 C11 -178.6(2)
C4 N2 N3 C1 177.99(18)
N3 N2 C4 C5 179.9(2)
N3 N2 C4 C11 -0.5(4)
N2 N3 C1 N4 178.9(2)
N2 N3 C1 S1 -2.0(3)
C3 N4 C1 N3 179.0(2)
C3 N4 C1 S1 -0.1(3)
C1 N4 C3 C2 -0.1(3)
N4 C3 C2 S1 0.3(3)
N2 C4 C5 N1 178.4(2)
C11 C4 C5 N1 -1.2(3)
N2 C4 C5 C13 -4.1(4)
C11 C4 C5 C13 176.2(3)
N2 C4 C11 C10 4.0(5)
C5 C4 C11 C10 -176.4(3)
N2 C4 C11 C6 -178.3(2)
C5 C4 C11 C6 1.4(3)
N1 C6 C7 C8 -177.7(3)
C11 C6 C7 C8 2.2(4)
C6 C7 C8 C9 0.2(5)
C10 C9 C8 C7 -2.0(5)
C11 C10 C9 C8 1.4(4)
C10 C11 C6 C7 -2.7(4)
C4 C11 C6 C7 179.1(2)
C10 C11 C6 N1 177.2(2)
C4 C11 C6 N1 -1.0(3)
C6 C11 C10 C9 0.9(4)
C4 C11 C10 C9 178.4(3)
C1' S1' C2' C3' -0.2(2)
C2' S1' C1' N4' 0.3(2)
C2' S1' C1' N3' 179.2(2)
C6' N1' C5' C4' -1.1(3)
C12' N1' C5' C4' -179.4(3)
C6' N1' C5' C13' 176.6(2)
C12' N1' C5' C13' -1.7(5)
C5' N1' C6' C7' -179.6(3)
C12' N1' C6' C7' -1.2(5)
C5' N1' C6' C11' 0.1(3)
C12' N1' C6' C11' 178.5(3)
N3' N2' C4' C5' -179.5(2)
N3' N2' C4' C11' 1.1(4)
C1' N3' N2' C4' -177.96(19)
N2' N3' C1' N4' -178.3(2)
N2' N3' C1' S1' 2.8(3)
C1' N4' C3' C2' 0.0(3)
N3' C1' N4' C3' -179.2(2)
S1' C1' N4' C3' -0.2(3)
N4' C3' C2' S1' 0.2(3)
N2' C4' C11' C10' -4.1(5)
C5' C4' C11' C10' 176.4(3)
N2' C4' C11' C6' 178.0(2)
C5' C4' C11' C6' -1.5(3)
N2' C4' C5' N1' -177.9(2)
C11' C4' C5' N1' 1.6(3)
N2' C4' C5' C13' 4.5(4)
C11' C4' C5' C13' -176.0(3)
N1' C6' C7' C8' 177.6(3)
C11' C6' C7' C8' -2.0(4)
C6' C7' C8' C9' 0.1(5)
C7' C8' C9' C10' 1.5(5)
C11' C10' C9' C8' -1.2(5)
C10' C11' C6' C7' 2.3(4)
C4' C11' C6' C7' -179.4(2)
C10' C11' C6' N1' -177.4(2)
C4' C11' C6' N1' 0.9(3)
C6' C11' C10' C9' -0.7(4)
C4' C11' C10' C9' -178.3(3)

loop_
_cod_related_entry_id
_cod_related_entry_database
_cod_related_entry_code
1 ChemSpider 26231338
